data_7021801
loop_
_publ_author_name
'Xie, Yun-Peng'
'Mak, Thomas C. W.'

_publ_section_title
;
 New synthesis of silver phosphonate complexes from polymeric silver
 phenylethynide as a structure-directing precursor.
;
_journal_issue 36
_journal_name_full 'Dalton transactions (Cambridge, England : 2003)'
_journal_page_first 12869
_journal_page_last 12872
_journal_paper_doi 10.1039/c3dt51461g
_journal_volume 42
_journal_year 2013
_chemical_formula_sum 'C12 H14 Ag4 O8 P2'
_chemical_formula_weight 779.65
_chemical_name_systematic
;
 ?
;
_space_group_IT_number 14
_symmetry_cell_setting monoclinic
_symmetry_space_group_name_Hall '-P 2ybc'
_symmetry_space_group_name_H-M 'P 1 21/c 1'
_atom_sites_solution_hydrogens geom
_atom_sites_solution_primary direct
_atom_sites_solution_secondary difmap
_audit_creation_method SHELXL-97
_cell_angle_alpha 90.00
_cell_angle_beta 98.276(3)
_cell_angle_gamma 90.00
_cell_formula_units_Z 4
_cell_length_a 8.2461(11)
_cell_length_b 28.040(4)
_cell_length_c 8.1257(11)
_cell_measurement_temperature 296(2)
_cell_volume 1859.3(4)
_computing_cell_refinement SAINT(Bruker,2001)
_computing_data_collection APEX2(Bruker,2003)
_computing_data_reduction APEX2(Bruker,2003)
_computing_structure_refinement 'SHELXL-97 (Sheldrick, 1997)'
_computing_structure_solution 'SHELXS-97 (Sheldrick, 1990)'
_diffrn_ambient_temperature 296(2)
_diffrn_measured_fraction_theta_full 0.996
_diffrn_measured_fraction_theta_max 0.996
_diffrn_radiation_monochromator graphite
_diffrn_radiation_source 'fine-focus sealed tube'
_diffrn_radiation_type MoK\a
_diffrn_radiation_wavelength 0.71073
_diffrn_reflns_av_R_equivalents 0.0314
_diffrn_reflns_av_sigmaI/netI 0.0196
_diffrn_reflns_limit_h_max 10
_diffrn_reflns_limit_h_min -10
_diffrn_reflns_limit_k_max 36
_diffrn_reflns_limit_k_min -36
_diffrn_reflns_limit_l_max 10
_diffrn_reflns_limit_l_min -10
_diffrn_reflns_number 26236
_diffrn_reflns_theta_full 27.88
_diffrn_reflns_theta_max 27.88
_diffrn_reflns_theta_min 1.45
_exptl_absorpt_coefficient_mu 4.360
_exptl_absorpt_correction_T_max 0.774
_exptl_absorpt_correction_T_min 0.656
_exptl_absorpt_correction_type multi-scan
_exptl_absorpt_process_details SADABS
_exptl_crystal_colour colorless
_exptl_crystal_density_diffrn 2.785
_exptl_crystal_density_method 'not measured'
_exptl_crystal_description needle
_exptl_crystal_F_000 1472
_exptl_crystal_size_max 0.18
_exptl_crystal_size_mid 0.08
_exptl_crystal_size_min 0.06
_refine_diff_density_max 0.942
_refine_diff_density_min -1.542
_refine_diff_density_rms 0.576
_refine_ls_extinction_method none
_refine_ls_goodness_of_fit_ref 1.152
_refine_ls_hydrogen_treatment mixed
_refine_ls_matrix_type full
_refine_ls_number_parameters 235
_refine_ls_number_reflns 4425
_refine_ls_number_restraints 0
_refine_ls_restrained_S_all 1.152
_refine_ls_R_factor_all 0.0427
_refine_ls_R_factor_gt 0.0267
_refine_ls_shift/su_max 0.002
_refine_ls_shift/su_mean 0.000
_refine_ls_structure_factor_coef Fsqd
_refine_ls_weighting_details 'calc w=1/[\s^2^(Fo^2^)+(0.0467P)^2^+1.9683P] where P=(Fo^2^+2Fc^2^)/3'
_refine_ls_weighting_scheme calc
_refine_ls_wR_factor_gt 0.0796
_refine_ls_wR_factor_ref 0.0969
_reflns_number_gt 3536
_reflns_number_total 4425
_reflns_threshold_expression >2sigma(I)
_cod_data_source_file c3dt51461g.txt
_cod_data_source_block 1
_cod_depositor_comments
;
The following automatic conversions were performed:

'_symmetry_cell_setting' value 'Monoclinic' changed to 'monoclinic'
according to /home/saulius/struct/CIF-dictionaries/cif_core.dic
dictionary named 'cif_core.dic' version 2.4.2 from
2011-04-26.

'_exptl_absorpt_correction_type' value 'Multi-scan'
changed to 'multi-scan' according to
/home/saulius/struct/CIF-dictionaries/cif_core.dic dictionary named
'cif_core.dic' version 2.4.2 from 2011-04-26.

Automatic conversion script
Id: cif_fix_values 1891 2012-01-12 08:04:46Z andrius 
;
_cod_original_sg_symbol_H-M P21/C
_cod_database_code 7021801

loop_
_symmetry_equiv_pos_as_xyz
'x, y, z'
'-x, y+1/2, -z+1/2'
'-x, -y, -z'
'x, -y-1/2, z-1/2'

loop_
_atom_site_label
_atom_site_type_symbol
_atom_site_fract_x
_atom_site_fract_y
_atom_site_fract_z
_atom_site_U_iso_or_equiv
_atom_site_adp_type
_atom_site_occupancy
_atom_site_symmetry_multiplicity
_atom_site_calc_flag
_atom_site_refinement_flags
Ag1 Ag 0.69369(4) 0.501480(13) 0.06409(4) 0.04097(11) Uani 1 1 d .
Ag2 Ag 0.93552(4) 0.461294(12) -0.19897(4) 0.03694(10) Uani 1 1 d .
Ag3 Ag 0.80289(4) 0.497728(12) 0.44356(4) 0.03850(11) Uani 1 1 d .
Ag4 Ag 0.43172(4) 0.456884(12) 0.28376(4) 0.03631(10) Uani 1 1 d .
P1 P 0.50929(10) 0.56769(3) 0.29632(10) 0.02407(19) Uani 1 1 d .
P2 P 0.98059(10) 0.42972(3) 0.20853(10) 0.02460(19) Uani 1 1 d .
O1 O 0.5700(3) 0.56523(11) 0.1284(3) 0.0375(6) Uani 1 1 d .
O2 O 0.6505(3) 0.56160(9) 0.4391(3) 0.0296(5) Uani 1 1 d .
O3 O 0.3688(3) 0.53353(10) 0.3116(4) 0.0348(6) Uani 1 1 d .
O4 O 0.9379(4) 0.43561(11) 0.3834(3) 0.0401(7) Uani 1 1 d .
O5 O 1.1230(3) 0.46151(9) 0.1764(4) 0.0348(6) Uani 1 1 d .
O6 O 0.8323(3) 0.43564(10) 0.0736(3) 0.0332(6) Uani 1 1 d .
OW1 O 1.0694(4) 0.39867(13) -0.2683(5) 0.0583(9) Uani 1 1 d .
OW2 O 0.5390(4) 0.39247(13) 0.1934(4) 0.0521(8) Uani 1 1 d .
C1 C 0.4309(4) 0.62756(13) 0.3135(4) 0.0279(7) Uani 1 1 d .
C2 C 0.3106(4) 0.63709(15) 0.4123(5) 0.0367(9) Uani 1 1 d .
H2 H 0.2693 0.6123 0.4698 0.044 Uiso 1 1 calc R
C3 C 0.2511(6) 0.68269(17) 0.4269(6) 0.0524(12) Uani 1 1 d .
H3 H 0.1707 0.6885 0.4937 0.063 Uiso 1 1 calc R
C4 C 0.3120(6) 0.71979(16) 0.3413(7) 0.0576(13) Uani 1 1 d .
H4 H 0.2720 0.7506 0.3500 0.069 Uiso 1 1 calc R
C5 C 0.4299(6) 0.71118(17) 0.2450(7) 0.0543(12) Uani 1 1 d .
H5 H 0.4708 0.7362 0.1882 0.065 Uiso 1 1 calc R
C6 C 0.4901(5) 0.66576(15) 0.2302(5) 0.0424(10) Uani 1 1 d .
H6 H 0.5713 0.6606 0.1637 0.051 Uiso 1 1 calc R
C7 C 1.0468(4) 0.36847(14) 0.1951(4) 0.0272(7) Uani 1 1 d .
C8 C 0.9756(5) 0.33809(14) 0.0694(5) 0.0377(9) Uani 1 1 d .
H8 H 0.8885 0.3488 -0.0072 0.045 Uiso 1 1 calc R
C9 C 1.0338(6) 0.29201(16) 0.0579(6) 0.0512(11) Uani 1 1 d .
H9 H 0.9877 0.2723 -0.0284 0.061 Uiso 1 1 calc R
C10 C 1.1593(6) 0.27523(17) 0.1735(7) 0.0560(12) Uani 1 1 d .
H10 H 1.1970 0.2442 0.1659 0.067 Uiso 1 1 calc R
C11 C 1.1750(4) 0.35103(14) 0.3115(5) 0.0361(8) Uani 1 1 d .
H11 H 1.2240 0.3707 0.3964 0.043 Uiso 1 1 calc R
C12 C 1.2288(5) 0.30451(16) 0.3004(6) 0.0493(11) Uani 1 1 d .
H12 H 1.3126 0.2930 0.3793 0.059 Uiso 1 1 calc R

loop_
_atom_site_aniso_label
_atom_site_aniso_U_11
_atom_site_aniso_U_22
_atom_site_aniso_U_33
_atom_site_aniso_U_23
_atom_site_aniso_U_13
_atom_site_aniso_U_12
Ag1 0.03861(19) 0.0501(2) 0.03424(18) 0.00043(13) 0.00541(13) 0.01795(13)
Ag2 0.03549(18) 0.0425(2) 0.03406(17) 0.00343(12) 0.00915(12) 0.01082(12)
Ag3 0.03844(18) 0.0439(2) 0.03405(18) 0.00291(12) 0.00814(13) 0.01603(13)
Ag4 0.03686(18) 0.0410(2) 0.03272(16) 0.00138(12) 0.01053(12) 0.01059(12)
P1 0.0218(4) 0.0288(5) 0.0216(4) 0.0012(3) 0.0031(3) 0.0042(3)
P2 0.0212(4) 0.0308(5) 0.0225(4) 0.0015(3) 0.0053(3) 0.0044(3)
O1 0.0468(15) 0.0460(17) 0.0220(12) 0.0064(11) 0.0121(11) 0.0187(13)
O2 0.0255(12) 0.0358(15) 0.0261(12) 0.0004(10) -0.0011(9) 0.0054(10)
O3 0.0209(12) 0.0313(15) 0.0517(16) 0.0025(12) 0.0039(11) -0.0006(10)
O4 0.0517(17) 0.0455(17) 0.0258(13) 0.0058(12) 0.0148(12) 0.0195(13)
O5 0.0227(12) 0.0313(15) 0.0511(16) 0.0051(12) 0.0072(11) -0.0005(10)
O6 0.0259(12) 0.0396(16) 0.0328(13) -0.0006(11) 0.0001(10) 0.0056(11)
OW1 0.0480(18) 0.053(2) 0.079(2) 0.0086(18) 0.0253(17) 0.0109(15)
OW2 0.0571(19) 0.051(2) 0.0507(19) 0.0000(15) 0.0156(15) 0.0073(15)
C1 0.0257(16) 0.0274(19) 0.0295(17) 0.0006(14) 0.0003(13) 0.0022(14)
C2 0.038(2) 0.032(2) 0.041(2) -0.0025(16) 0.0084(16) 0.0018(16)
C3 0.050(3) 0.049(3) 0.061(3) -0.010(2) 0.016(2) 0.013(2)
C4 0.061(3) 0.026(2) 0.082(4) -0.004(2) -0.001(3) 0.010(2)
C5 0.053(3) 0.034(2) 0.075(3) 0.013(2) 0.004(2) -0.008(2)
C6 0.039(2) 0.039(2) 0.050(2) 0.0057(19) 0.0074(18) -0.0053(18)
C7 0.0247(16) 0.0293(19) 0.0297(17) -0.0009(14) 0.0106(13) -0.0012(14)
C8 0.039(2) 0.036(2) 0.038(2) 0.0003(17) 0.0051(16) -0.0036(17)
C9 0.062(3) 0.036(2) 0.056(3) -0.011(2) 0.008(2) -0.007(2)
C10 0.070(3) 0.029(2) 0.071(3) -0.003(2) 0.016(3) 0.008(2)
C11 0.0318(18) 0.038(2) 0.038(2) 0.0014(17) 0.0043(15) 0.0052(16)
C12 0.050(2) 0.043(3) 0.054(3) 0.005(2) 0.003(2) 0.015(2)

loop_
_atom_type_symbol
_atom_type_description
_atom_type_scat_dispersion_real
_atom_type_scat_dispersion_imag
_atom_type_scat_source
Ag Ag -0.8971 1.1015 'International Tables Vol C Tables 4.2.6.8 and 6.1.1.4'
P P 0.1023 0.0942 'International Tables Vol C Tables 4.2.6.8 and 6.1.1.4'
O O 0.0106 0.0060 'International Tables Vol C Tables 4.2.6.8 and 6.1.1.4'
C C 0.0033 0.0016 'International Tables Vol C Tables 4.2.6.8 and 6.1.1.4'
H H 0.0000 0.0000 'International Tables Vol C Tables 4.2.6.8 and 6.1.1.4'

loop_
_geom_angle_atom_site_label_1
_geom_angle_atom_site_label_2
_geom_angle_atom_site_label_3
_geom_angle
_geom_angle_site_symmetry_1
_geom_angle_site_symmetry_3
O1 Ag1 O6 164.14(9) . .
O1 Ag1 Ag3 82.34(7) . .
O6 Ag1 Ag3 81.89(7) . .
O1 Ag1 Ag4 78.54(7) . 3_665
O6 Ag1 Ag4 117.32(7) . 3_665
Ag3 Ag1 Ag4 159.399(17) . 3_665
O1 Ag1 Ag1 67.54(8) . 3_665
O6 Ag1 Ag1 118.93(7) . 3_665
Ag3 Ag1 Ag1 117.133(17) . 3_665
Ag4 Ag1 Ag1 61.845(11) 3_665 3_665
O1 Ag1 Ag4 79.10(8) . .
O6 Ag1 Ag4 92.38(7) . .
Ag3 Ag1 Ag4 63.829(13) . .
Ag4 Ag1 Ag4 119.104(13) 3_665 .
Ag1 Ag1 Ag4 57.259(14) 3_665 .
O1 Ag1 Ag2 96.09(8) . 3_765
O6 Ag1 Ag2 78.29(7) . 3_765
Ag3 Ag1 Ag2 63.352(11) . 3_765
Ag4 Ag1 Ag2 111.061(15) 3_665 3_765
Ag1 Ag1 Ag2 162.758(19) 3_665 3_765
Ag4 Ag1 Ag2 127.131(14) . 3_765
O1 Ag1 Ag2 141.67(7) . .
O6 Ag1 Ag2 51.07(7) . .
Ag3 Ag1 Ag2 121.007(14) . .
Ag4 Ag1 Ag2 72.123(13) 3_665 .
Ag1 Ag1 Ag2 116.300(17) 3_665 .
Ag4 Ag1 Ag2 137.048(16) . .
Ag2 Ag1 Ag2 72.833(14) 3_765 .
OW1 Ag2 O5 157.20(11) . 3_765
OW1 Ag2 O3 117.38(11) . 3_665
O5 Ag2 O3 76.15(9) 3_765 3_665
OW1 Ag2 O6 103.74(11) . .
O5 Ag2 O6 95.61(10) 3_765 .
O3 Ag2 O6 83.96(8) 3_665 .
OW1 Ag2 Ag3 98.32(10) . 1_554
O5 Ag2 Ag3 73.04(8) 3_765 1_554
O3 Ag2 Ag3 56.82(7) 3_665 1_554
O6 Ag2 Ag3 140.59(5) . 1_554
OW1 Ag2 Ag1 81.98(9) . 3_765
O5 Ag2 Ag1 82.28(7) 3_765 3_765
O3 Ag2 Ag1 158.10(6) 3_665 3_765
O6 Ag2 Ag1 102.07(5) . 3_765
Ag3 Ag2 Ag1 113.131(14) 1_554 3_765
OW1 Ag2 Ag1 143.96(9) . .
O5 Ag2 Ag1 57.40(7) 3_765 .
O3 Ag2 Ag1 63.93(7) 3_665 .
O6 Ag2 Ag1 40.67(6) . .
Ag3 Ag2 Ag1 108.964(14) 1_554 .
Ag1 Ag2 Ag1 107.167(14) 3_765 .
OW1 Ag2 Ag3 74.35(9) . 3_765
O5 Ag2 Ag3 83.17(7) 3_765 3_765
O3 Ag2 Ag3 116.98(7) 3_665 3_765
O6 Ag2 Ag3 157.75(5) . 3_765
Ag3 Ag2 Ag3 60.264(13) 1_554 3_765
Ag1 Ag2 Ag3 55.694(12) 3_765 3_765
Ag1 Ag2 Ag3 139.890(16) . 3_765
O4 Ag3 O2 166.10(9) . .
O4 Ag3 Ag1 83.52(7) . .
O2 Ag3 Ag1 82.59(6) . .
O4 Ag3 Ag2 79.86(7) . 1_556
O2 Ag3 Ag2 114.01(6) . 1_556
Ag1 Ag3 Ag2 162.257(16) . 1_556
O4 Ag3 Ag3 64.45(9) . 3_766
O2 Ag3 Ag3 121.46(7) . 3_766
Ag1 Ag3 Ag3 114.619(16) . 3_766
Ag2 Ag3 Ag3 63.160(11) 1_556 3_766
O4 Ag3 Ag2 75.22(8) . 3_765
O2 Ag3 Ag2 97.31(7) . 3_765
Ag1 Ag3 Ag2 60.955(13) . 3_765
Ag2 Ag3 Ag2 119.736(13) 1_556 3_765
Ag3 Ag3 Ag2 56.577(13) 3_766 3_765
O4 Ag3 Ag4 96.22(9) . .
O2 Ag3 Ag4 77.45(6) . .
Ag1 Ag3 Ag4 60.370(11) . .
Ag2 Ag3 Ag4 115.251(14) 1_556 .
Ag3 Ag3 Ag4 160.663(18) 3_766 .
Ag2 Ag3 Ag4 121.281(14) 3_765 .
OW2 Ag4 O3 160.47(11) . .
OW2 Ag4 O2 107.88(10) . 3_666
O3 Ag4 O2 90.64(10) . 3_666
OW2 Ag4 O5 110.89(11) . 1_455
O3 Ag4 O5 75.66(9) . 1_455
O2 Ag4 O5 86.12(8) 3_666 1_455
OW2 Ag4 Ag1 95.92(9) . 3_665
O3 Ag4 Ag1 71.15(8) . 3_665
O2 Ag4 Ag1 143.43(5) 3_666 3_665
O5 Ag4 Ag1 59.15(6) 1_455 3_665
OW2 Ag4 Ag1 78.46(9) . .
O3 Ag4 Ag1 82.38(7) . .
O2 Ag4 Ag1 149.84(6) 3_666 .
O5 Ag4 Ag1 119.92(6) 1_455 .
Ag1 Ag4 Ag1 60.896(13) 3_665 .
OW2 Ag4 Ag3 91.23(9) . .
O3 Ag4 Ag3 81.04(6) . .
O2 Ag4 Ag3 94.18(5) 3_666 .
O5 Ag4 Ag3 156.70(6) 1_455 .
Ag1 Ag4 Ag3 113.051(14) 3_665 .
Ag1 Ag4 Ag3 55.801(12) . .
O1 P1 O3 113.41(17) . .
O1 P1 O2 111.23(15) . .
O3 P1 O2 111.92(16) . .
O1 P1 C1 106.16(16) . .
O3 P1 C1 107.02(16) . .
O2 P1 C1 106.61(15) . .
O4 P2 O5 112.55(18) . .
O4 P2 O6 112.90(16) . .
O5 P2 O6 111.68(16) . .
O4 P2 C7 105.76(16) . .
O5 P2 C7 107.31(15) . .
O6 P2 C7 106.07(16) . .
P1 O1 Ag1 118.84(15) . .
P1 O2 Ag3 118.49(14) . .
P1 O2 Ag4 115.52(13) . 3_666
Ag3 O2 Ag4 92.58(9) . 3_666
P1 O3 Ag4 114.03(14) . .
P1 O3 Ag2 131.05(15) . 3_665
Ag4 O3 Ag2 104.48(10) . 3_665
P2 O4 Ag3 119.67(15) . .
P2 O5 Ag2 111.81(14) . 3_765
P2 O5 Ag4 131.35(15) . 1_655
Ag2 O5 Ag4 103.67(10) 3_765 1_655
P2 O6 Ag1 118.75(15) . .
P2 O6 Ag2 108.44(13) . .
Ag1 O6 Ag2 88.25(9) . .
C2 C1 C6 117.6(4) . .
C2 C1 P1 121.0(3) . .
C6 C1 P1 121.4(3) . .
C3 C2 C1 121.3(4) . .
C2 C3 C4 119.6(4) . .
C5 C4 C3 119.9(4) . .
C4 C5 C6 120.8(4) . .
C5 C6 C1 120.8(4) . .
C8 C7 C11 118.6(4) . .
C8 C7 P2 121.7(3) . .
C11 C7 P2 119.7(3) . .
C9 C8 C7 120.4(4) . .
C10 C9 C8 120.4(4) . .
C9 C10 C12 119.9(4) . .
C12 C11 C7 120.2(4) . .
C10 C12 C11 120.5(4) . .

loop_
_geom_bond_atom_site_label_1
_geom_bond_atom_site_label_2
_geom_bond_distance
_geom_bond_site_symmetry_2
Ag1 O1 2.159(3) .
Ag1 O6 2.167(3) .
Ag1 Ag3 3.0871(6) .
Ag1 Ag4 3.0952(5) 3_665
Ag1 Ag1 3.2152(7) 3_665
Ag1 Ag4 3.2444(5) .
Ag1 Ag2 3.2673(6) 3_765
Ag1 Ag2 3.3231(5) .
Ag2 OW1 2.191(3) .
Ag2 O5 2.231(3) 3_765
Ag2 O3 2.548(2) 3_665
Ag2 O6 2.586(3) .
Ag2 Ag3 3.1245(5) 1_554
Ag2 Ag1 3.2673(6) 3_765
Ag2 Ag3 3.3403(5) 3_765
Ag3 O4 2.161(3) .
Ag3 O2 2.185(2) .
Ag3 Ag2 3.1245(5) 1_556
Ag3 Ag3 3.2506(7) 3_766
Ag3 Ag2 3.3403(5) 3_765
Ag3 Ag4 3.3498(6) .
Ag4 OW2 2.184(3) .
Ag4 O3 2.230(3) .
Ag4 O2 2.498(2) 3_666
Ag4 O5 2.573(3) 1_455
Ag4 Ag1 3.0952(5) 3_665
P1 O1 1.521(3) .
P1 O3 1.522(3) .
P1 O2 1.531(2) .
P1 C1 1.812(4) .
P2 O4 1.521(3) .
P2 O5 1.527(3) .
P2 O6 1.530(2) .
P2 C7 1.810(4) .
O2 Ag4 2.498(2) 3_666
O3 Ag2 2.548(2) 3_665
O5 Ag2 2.231(3) 3_765
O5 Ag4 2.573(3) 1_655
C1 C2 1.389(5) .
C1 C6 1.392(5) .
C2 C3 1.381(6) .
C3 C4 1.385(7) .
C4 C5 1.354(7) .
C5 C6 1.379(6) .
C7 C8 1.393(5) .
C7 C11 1.401(5) .
C8 C9 1.386(6) .
C9 C10 1.376(7) .
C10 C12 1.377(7) .
C11 C12 1.385(6) .

loop_
_geom_torsion_atom_site_label_1
_geom_torsion_atom_site_label_2
_geom_torsion_atom_site_label_3
_geom_torsion_atom_site_label_4
_geom_torsion
_geom_torsion_site_symmetry_1
_geom_torsion_site_symmetry_4
O1 Ag1 Ag2 OW1 178.0(2) . .
O6 Ag1 Ag2 OW1 11.52(18) . .
Ag3 Ag1 Ag2 OW1 57.33(17) . .
Ag4 Ag1 Ag2 OW1 -140.18(16) 3_665 .
Ag1 Ag1 Ag2 OW1 -95.61(16) 3_665 .
Ag4 Ag1 Ag2 OW1 -26.37(17) . .
Ag2 Ag1 Ag2 OW1 100.16(16) 3_765 .
O1 Ag1 Ag2 O5 9.17(15) . 3_765
O6 Ag1 Ag2 O5 -157.27(12) . 3_765
Ag3 Ag1 Ag2 O5 -111.45(8) . 3_765
Ag4 Ag1 Ag2 O5 51.04(8) 3_665 3_765
Ag1 Ag1 Ag2 O5 95.61(8) 3_665 3_765
Ag4 Ag1 Ag2 O5 164.84(8) . 3_765
Ag2 Ag1 Ag2 O5 -68.62(8) 3_765 3_765
O1 Ag1 Ag2 O3 -80.64(14) . 3_665
O6 Ag1 Ag2 O3 112.92(11) . 3_665
Ag3 Ag1 Ag2 O3 158.74(7) . 3_665
Ag4 Ag1 Ag2 O3 -38.77(7) 3_665 3_665
Ag1 Ag1 Ag2 O3 5.80(7) 3_665 3_665
Ag4 Ag1 Ag2 O3 75.03(7) . 3_665
Ag2 Ag1 Ag2 O3 -158.43(7) 3_765 3_665
O1 Ag1 Ag2 O6 166.44(15) . .
Ag3 Ag1 Ag2 O6 45.82(9) . .
Ag4 Ag1 Ag2 O6 -151.69(9) 3_665 .
Ag1 Ag1 Ag2 O6 -107.13(9) 3_665 .
Ag4 Ag1 Ag2 O6 -37.89(9) . .
Ag2 Ag1 Ag2 O6 88.65(9) 3_765 .
O1 Ag1 Ag2 Ag3 -44.96(13) . 1_554
O6 Ag1 Ag2 Ag3 148.61(9) . 1_554
Ag3 Ag1 Ag2 Ag3 -165.58(2) . 1_554
Ag4 Ag1 Ag2 Ag3 -3.086(12) 3_665 1_554
Ag1 Ag1 Ag2 Ag3 41.48(2) 3_665 1_554
Ag4 Ag1 Ag2 Ag3 110.72(2) . 1_554
Ag2 Ag1 Ag2 Ag3 -122.745(18) 3_765 1_554
O1 Ag1 Ag2 Ag1 77.79(13) . 3_765
O6 Ag1 Ag2 Ag1 -88.65(8) . 3_765
Ag3 Ag1 Ag2 Ag1 -42.831(18) . 3_765
Ag4 Ag1 Ag2 Ag1 119.659(17) 3_665 3_765
Ag1 Ag1 Ag2 Ag1 164.22(2) 3_665 3_765
Ag4 Ag1 Ag2 Ag1 -126.539(19) . 3_765
Ag2 Ag1 Ag2 Ag1 0.0 3_765 3_765
O1 Ag1 Ag2 Ag3 21.08(13) . 3_765
O6 Ag1 Ag2 Ag3 -145.36(9) . 3_765
Ag3 Ag1 Ag2 Ag3 -99.54(2) . 3_765
Ag4 Ag1 Ag2 Ag3 62.95(2) 3_665 3_765
Ag1 Ag1 Ag2 Ag3 107.52(2) 3_665 3_765
Ag4 Ag1 Ag2 Ag3 176.753(14) . 3_765
Ag2 Ag1 Ag2 Ag3 -56.708(18) 3_765 3_765
O1 Ag1 Ag3 O4 -177.46(10) . .
O6 Ag1 Ag3 O4 4.25(11) . .
Ag4 Ag1 Ag3 O4 -155.57(9) 3_665 .
Ag1 Ag1 Ag3 O4 122.68(9) 3_665 .
Ag4 Ag1 Ag3 O4 100.96(9) . .
Ag2 Ag1 Ag3 O4 -76.66(9) 3_765 .
Ag2 Ag1 Ag3 O4 -30.05(9) . .
O1 Ag1 Ag3 O2 1.85(11) . .
O6 Ag1 Ag3 O2 -176.44(9) . .
Ag4 Ag1 Ag3 O2 23.73(8) 3_665 .
Ag1 Ag1 Ag3 O2 -58.01(7) 3_665 .
Ag4 Ag1 Ag3 O2 -79.73(7) . .
Ag2 Ag1 Ag3 O2 102.65(7) 3_765 .
Ag2 Ag1 Ag3 O2 149.26(7) . .
O1 Ag1 Ag3 Ag2 161.95(9) . 1_556
O6 Ag1 Ag3 Ag2 -16.33(9) . 1_556
Ag4 Ag1 Ag3 Ag2 -176.16(3) 3_665 1_556
Ag1 Ag1 Ag3 Ag2 102.10(5) 3_665 1_556
Ag4 Ag1 Ag3 Ag2 80.37(5) . 1_556
Ag2 Ag1 Ag3 Ag2 -97.25(5) 3_765 1_556
Ag2 Ag1 Ag3 Ag2 -50.63(6) . 1_556
O1 Ag1 Ag3 Ag3 -119.44(8) . 3_766
O6 Ag1 Ag3 Ag3 62.27(7) . 3_766
Ag4 Ag1 Ag3 Ag3 -97.55(4) 3_665 3_766
Ag1 Ag1 Ag3 Ag3 -179.297(17) 3_665 3_766
Ag4 Ag1 Ag3 Ag3 158.98(2) . 3_766
Ag2 Ag1 Ag3 Ag3 -18.641(18) 3_765 3_766
Ag2 Ag1 Ag3 Ag3 27.97(3) . 3_766
O1 Ag1 Ag3 Ag2 -100.80(8) . 3_765
O6 Ag1 Ag3 Ag2 80.91(7) . 3_765
Ag4 Ag1 Ag3 Ag2 -78.91(4) 3_665 3_765
Ag1 Ag1 Ag3 Ag2 -160.66(2) 3_665 3_765
Ag4 Ag1 Ag3 Ag2 177.620(11) . 3_765
Ag2 Ag1 Ag3 Ag2 46.614(19) . 3_765
O1 Ag1 Ag3 Ag4 81.58(8) . .
O6 Ag1 Ag3 Ag4 -96.71(7) . .
Ag4 Ag1 Ag3 Ag4 103.47(4) 3_665 .
Ag1 Ag1 Ag3 Ag4 21.724(19) 3_665 .
Ag2 Ag1 Ag3 Ag4 -177.620(11) 3_765 .
Ag2 Ag1 Ag3 Ag4 -131.01(2) . .
O1 Ag1 Ag4 OW2 173.74(11) . .
O6 Ag1 Ag4 OW2 -19.74(11) . .
Ag3 Ag1 Ag4 OW2 -99.51(9) . .
Ag4 Ag1 Ag4 OW2 103.55(9) 3_665 .
Ag1 Ag1 Ag4 OW2 103.55(9) 3_665 .
Ag2 Ag1 Ag4 OW2 -96.84(9) 3_765 .
Ag2 Ag1 Ag4 OW2 8.82(9) . .
O1 Ag1 Ag4 O3 -2.43(10) . .
O6 Ag1 Ag4 O3 164.08(10) . .
Ag3 Ag1 Ag4 O3 84.31(7) . .
Ag4 Ag1 Ag4 O3 -72.63(7) 3_665 .
Ag1 Ag1 Ag4 O3 -72.63(7) 3_665 .
Ag2 Ag1 Ag4 O3 86.98(7) 3_765 .
Ag2 Ag1 Ag4 O3 -167.36(7) . .
O1 Ag1 Ag4 O2 -80.45(14) . 3_666
O6 Ag1 Ag4 O2 86.06(13) . 3_666
Ag3 Ag1 Ag4 O2 6.30(12) . 3_666
Ag4 Ag1 Ag4 O2 -150.65(12) 3_665 3_666
Ag1 Ag1 Ag4 O2 -150.65(12) 3_665 3_666
Ag2 Ag1 Ag4 O2 8.97(12) 3_765 3_666
Ag2 Ag1 Ag4 O2 114.63(12) . 3_666
O1 Ag1 Ag4 O5 66.15(10) . 1_455
O6 Ag1 Ag4 O5 -127.34(10) . 1_455
Ag3 Ag1 Ag4 O5 152.90(7) . 1_455
Ag4 Ag1 Ag4 O5 -4.05(7) 3_665 1_455
Ag1 Ag1 Ag4 O5 -4.05(7) 3_665 1_455
Ag2 Ag1 Ag4 O5 155.57(7) 3_765 1_455
Ag2 Ag1 Ag4 O5 -98.77(7) . 1_455
O1 Ag1 Ag4 Ag1 70.20(7) . 3_665
O6 Ag1 Ag4 Ag1 -123.29(7) . 3_665
Ag3 Ag1 Ag4 Ag1 156.944(19) . 3_665
Ag4 Ag1 Ag4 Ag1 0.0 3_665 3_665
Ag2 Ag1 Ag4 Ag1 159.61(2) 3_765 3_665
Ag2 Ag1 Ag4 Ag1 -94.72(2) . 3_665
O1 Ag1 Ag4 Ag3 -86.75(7) . .
O6 Ag1 Ag4 Ag3 79.77(7) . .
Ag4 Ag1 Ag4 Ag3 -156.944(19) 3_665 .
Ag1 Ag1 Ag4 Ag3 -156.944(19) 3_665 .
Ag2 Ag1 Ag4 Ag3 2.669(12) 3_765 .
Ag2 Ag1 Ag4 Ag3 108.331(19) . .
O4 Ag3 Ag4 OW2 -3.76(11) . .
O2 Ag3 Ag4 OW2 163.69(11) . .
Ag1 Ag3 Ag4 OW2 75.14(9) . .
Ag2 Ag3 Ag4 OW2 -85.46(9) 1_556 .
Ag3 Ag3 Ag4 OW2 -4.88(10) 3_766 .
Ag2 Ag3 Ag4 OW2 72.70(9) 3_765 .
O4 Ag3 Ag4 O3 -165.73(11) . .
O2 Ag3 Ag4 O3 1.71(10) . .
Ag1 Ag3 Ag4 O3 -86.84(8) . .
Ag2 Ag3 Ag4 O3 112.56(8) 1_556 .
Ag3 Ag3 Ag4 O3 -166.85(9) 3_766 .
Ag2 Ag3 Ag4 O3 -89.28(8) 3_765 .
O4 Ag3 Ag4 O2 104.27(9) . 3_666
O2 Ag3 Ag4 O2 -88.28(9) . 3_666
Ag1 Ag3 Ag4 O2 -176.83(6) . 3_666
Ag2 Ag3 Ag4 O2 22.57(6) 1_556 3_666
Ag3 Ag3 Ag4 O2 103.16(8) 3_766 3_666
Ag2 Ag3 Ag4 O2 -179.27(6) 3_765 3_666
O4 Ag3 Ag4 O5 -165.82(18) . 1_455
O2 Ag3 Ag4 O5 1.62(18) . 1_455
Ag1 Ag3 Ag4 O5 -86.93(17) . 1_455
Ag2 Ag3 Ag4 O5 112.47(17) 1_556 1_455
Ag3 Ag3 Ag4 O5 -166.94(17) 3_766 1_455
Ag2 Ag3 Ag4 O5 -89.36(17) 3_765 1_455
O4 Ag3 Ag4 Ag1 -100.73(7) . 3_665
O2 Ag3 Ag4 Ag1 66.72(7) . 3_665
Ag1 Ag3 Ag4 Ag1 -21.831(17) . 3_665
Ag2 Ag3 Ag4 Ag1 177.571(11) 1_556 3_665
Ag3 Ag3 Ag4 Ag1 -101.84(5) 3_766 3_665
Ag2 Ag3 Ag4 Ag1 -24.266(19) 3_765 3_665
O4 Ag3 Ag4 Ag1 -78.89(7) . .
O2 Ag3 Ag4 Ag1 88.55(7) . .
Ag2 Ag3 Ag4 Ag1 -160.598(17) 1_556 .
Ag3 Ag3 Ag4 Ag1 -80.01(5) 3_766 .
Ag2 Ag3 Ag4 Ag1 -2.435(11) 3_765 .
O3 P1 O1 Ag1 -68.0(2) . .
O2 P1 O1 Ag1 59.2(2) . .
C1 P1 O1 Ag1 174.79(16) . .
O6 Ag1 O1 P1 -24.8(5) . .
Ag3 Ag1 O1 P1 -31.06(17) . .
Ag4 Ag1 O1 P1 156.64(19) 3_665 .
Ag1 Ag1 O1 P1 92.56(19) 3_665 .
Ag4 Ag1 O1 P1 33.65(17) . .
Ag2 Ag1 O1 P1 -93.05(18) 3_765 .
Ag2 Ag1 O1 P1 -162.96(9) . .
O1 P1 O2 Ag3 -56.0(2) . .
O3 P1 O2 Ag3 71.96(19) . .
C1 P1 O2 Ag3 -171.34(15) . .
O1 P1 O2 Ag4 -164.45(15) . 3_666
O3 P1 O2 Ag4 -36.5(2) . 3_666
C1 P1 O2 Ag4 80.24(18) . 3_666
O4 Ag3 O2 P1 29.3(5) . .
Ag1 Ag3 O2 P1 26.47(14) . .
Ag2 Ag3 O2 P1 -147.01(13) 1_556 .
Ag3 Ag3 O2 P1 140.87(12) 3_766 .
Ag2 Ag3 O2 P1 85.79(15) 3_765 .
Ag4 Ag3 O2 P1 -34.72(14) . .
O4 Ag3 O2 Ag4 150.3(4) . 3_666
Ag1 Ag3 O2 Ag4 147.48(7) . 3_666
Ag2 Ag3 O2 Ag4 -26.00(9) 1_556 3_666
Ag3 Ag3 O2 Ag4 -98.13(7) 3_766 3_666
Ag2 Ag3 O2 Ag4 -153.20(5) 3_765 3_666
Ag4 Ag3 O2 Ag4 86.29(6) . 3_666
O1 P1 O3 Ag4 60.9(2) . .
O2 P1 O3 Ag4 -65.94(19) . .
C1 P1 O3 Ag4 177.61(15) . .
O1 P1 O3 Ag2 -77.8(2) . 3_665
O2 P1 O3 Ag2 155.36(18) . 3_665
C1 P1 O3 Ag2 38.9(2) . 3_665
OW2 Ag4 O3 P1 -38.0(4) . .
O2 Ag4 O3 P1 123.80(16) 3_666 .
O5 Ag4 O3 P1 -150.4(2) 1_455 .
Ag1 Ag4 O3 P1 -88.54(16) 3_665 .
Ag1 Ag4 O3 P1 -26.76(15) . .
Ag3 Ag4 O3 P1 29.66(15) . .
OW2 Ag4 O3 Ag2 111.0(3) . 3_665
O2 Ag4 O3 Ag2 -87.13(10) 3_666 3_665
O5 Ag4 O3 Ag2 -1.31(8) 1_455 3_665
Ag1 Ag4 O3 Ag2 60.52(8) 3_665 3_665
Ag1 Ag4 O3 Ag2 122.30(10) . 3_665
Ag3 Ag4 O3 Ag2 178.73(10) . 3_665
O5 P2 O4 Ag3 76.5(2) . .
O6 P2 O4 Ag3 -51.1(2) . .
C7 P2 O4 Ag3 -166.66(17) . .
O2 Ag3 O4 P2 19.3(6) . .
Ag1 Ag3 O4 P2 22.11(18) . .
Ag2 Ag3 O4 P2 -164.1(2) 1_556 .
Ag3 Ag3 O4 P2 -99.2(2) 3_766 .
Ag2 Ag3 O4 P2 -39.50(18) 3_765 .
Ag4 Ag3 O4 P2 81.3(2) . .
O4 P2 O5 Ag2 -61.69(19) . 3_765
O6 P2 O5 Ag2 66.52(19) . 3_765
C7 P2 O5 Ag2 -177.64(14) . 3_765
O4 P2 O5 Ag4 72.0(2) . 1_655
O6 P2 O5 Ag4 -159.75(18) . 1_655
C7 P2 O5 Ag4 -43.9(2) . 1_655
O4 P2 O6 Ag1 57.1(2) . .
O5 P2 O6 Ag1 -70.9(2) . .
C7 P2 O6 Ag1 172.49(15) . .
O4 P2 O6 Ag2 155.53(15) . .
O5 P2 O6 Ag2 27.51(19) . .
C7 P2 O6 Ag2 -89.09(16) . .
O1 Ag1 O6 P2 -37.7(5) . .
Ag3 Ag1 O6 P2 -31.49(15) . .
Ag4 Ag1 O6 P2 140.66(13) 3_665 .
Ag1 Ag1 O6 P2 -148.08(13) 3_665 .
Ag4 Ag1 O6 P2 -94.63(16) . .
Ag2 Ag1 O6 P2 32.84(15) 3_765 .
Ag2 Ag1 O6 P2 110.13(18) . .
O1 Ag1 O6 Ag2 -147.8(4) . .
Ag3 Ag1 O6 Ag2 -141.62(6) . .
Ag4 Ag1 O6 Ag2 30.53(9) 3_665 .
Ag1 Ag1 O6 Ag2 101.79(6) 3_665 .
Ag4 Ag1 O6 Ag2 155.24(5) . .
Ag2 Ag1 O6 Ag2 -77.29(5) 3_765 .
OW1 Ag2 O6 P2 67.14(17) . .
O5 Ag2 O6 P2 -100.72(14) 3_765 .
O3 Ag2 O6 P2 -176.11(15) 3_665 .
Ag3 Ag2 O6 P2 -170.70(7) 1_554 .
Ag1 Ag2 O6 P2 -17.44(15) 3_765 .
Ag1 Ag2 O6 P2 -119.81(18) . .
Ag3 Ag2 O6 P2 -15.1(3) 3_765 .
OW1 Ag2 O6 Ag1 -173.06(11) . .
O5 Ag2 O6 Ag1 19.09(10) 3_765 .
O3 Ag2 O6 Ag1 -56.30(9) 3_665 .
Ag3 Ag2 O6 Ag1 -50.89(13) 1_554 .
Ag1 Ag2 O6 Ag1 102.37(6) 3_765 .
Ag3 Ag2 O6 Ag1 104.76(14) 3_765 .
O1 P1 C1 C2 153.8(3) . .
O3 P1 C1 C2 32.4(3) . .
O2 P1 C1 C2 -87.5(3) . .
O1 P1 C1 C6 -27.0(3) . .
O3 P1 C1 C6 -148.4(3) . .
O2 P1 C1 C6 91.6(3) . .
C6 C1 C2 C3 0.3(6) . .
P1 C1 C2 C3 179.6(3) . .
C1 C2 C3 C4 0.1(7) . .
C2 C3 C4 C5 -0.4(8) . .
C3 C4 C5 C6 0.3(8) . .
C4 C5 C6 C1 0.2(7) . .
C2 C1 C6 C5 -0.5(6) . .
P1 C1 C6 C5 -179.7(3) . .
O4 P2 C7 C8 125.8(3) . .
O5 P2 C7 C8 -113.9(3) . .
O6 P2 C7 C8 5.6(3) . .
O4 P2 C7 C11 -55.5(3) . .
O5 P2 C7 C11 64.8(3) . .
O6 P2 C7 C11 -175.6(3) . .
C11 C7 C8 C9 -1.6(6) . .
P2 C7 C8 C9 177.1(3) . .
C7 C8 C9 C10 2.0(7) . .
C8 C9 C10 C12 -0.7(8) . .
C8 C7 C11 C12 0.1(6) . .
P2 C7 C11 C12 -178.7(3) . .
C9 C10 C12 C11 -0.9(8) . .
C7 C11 C12 C10 1.2(7) . .
